data_7049213
loop_
_publ_author_name
'Tzeng, Biing-Chiau'
'Lin, Jun-Fu'

_publ_section_title
;
 Crystal-engineering and luminescence studies of
 1,3,5-tris(3-pyridylethynyl)benzene or
 1,3,5-tris(4-pyridylethynyl)benzene with copper(i) iodides.
;
_journal_issue 12
_journal_name_full 'Dalton transactions (Cambridge, England : 2003)'
_journal_page_first 4046
_journal_page_last 4057
_journal_paper_doi 10.1039/c8dt04904a
_journal_volume 48
_journal_year 2019
_chemical_formula_moiety 'C54 H30 Cu4 I4 N6'
_chemical_formula_sum 'C54 H30 Cu4 I4 N6'
_chemical_formula_weight 1524.64
_space_group_crystal_system orthorhombic
_space_group_IT_number 61
_space_group_name_Hall '-P 2ac 2ab'
_space_group_name_H-M_alt 'P b c a'
_symmetry_space_group_name_Hall '-P 2ac 2ab'
_symmetry_space_group_name_H-M 'P b c a'
_atom_sites_solution_hydrogens geom
_audit_block_doi 10.5517/ccdc.csd.cc217h82
_audit_creation_method SHELXL-2014/7
_audit_update_record
;
2019-02-05 deposited with the CCDC.    2019-02-28 downloaded from the CCDC.
;
_cell_angle_alpha 90
_cell_angle_beta 90
_cell_angle_gamma 90
_cell_formula_units_Z 8
_cell_length_a 24.539(7)
_cell_length_b 13.947(4)
_cell_length_c 36.450(10)
_cell_measurement_reflns_used 563
_cell_measurement_temperature 293(2)
_cell_measurement_theta_max 28.48
_cell_measurement_theta_min 1.12
_cell_volume 12475(6)
_computing_cell_refinement 'BRUKER SMART'
_computing_data_collection 'BRUKER SMART'
_computing_data_reduction 'BRUKER SAINT'
_computing_molecular_graphics Ortep-3
_computing_structure_refinement 'SHELXL-2014/7 (Sheldrick, 2014)'
_computing_structure_solution 'SHELXL-2014/7 (Sheldrick, 2014)'
_diffrn_ambient_temperature 293(2)
_diffrn_measured_fraction_theta_full 0.998
_diffrn_measured_fraction_theta_max 0.952
_diffrn_measurement_device_type 'Bruker Smart Apex'
_diffrn_measurement_method 'phi-omega scan'
_diffrn_radiation_type MoK\a
_diffrn_radiation_wavelength 0.71073
_diffrn_reflns_av_R_equivalents 0.0889
_diffrn_reflns_av_unetI/netI 0.0584
_diffrn_reflns_Laue_measured_fraction_full 0.998
_diffrn_reflns_Laue_measured_fraction_max 0.952
_diffrn_reflns_limit_h_max 31
_diffrn_reflns_limit_h_min -32
_diffrn_reflns_limit_k_max 18
_diffrn_reflns_limit_k_min -18
_diffrn_reflns_limit_l_max 47
_diffrn_reflns_limit_l_min -47
_diffrn_reflns_number 135688
_diffrn_reflns_point_group_measured_fraction_full 0.998
_diffrn_reflns_point_group_measured_fraction_max 0.952
_diffrn_reflns_theta_full 25.242
_diffrn_reflns_theta_max 28.48
_diffrn_reflns_theta_min 1.12
_exptl_absorpt_coefficient_mu 3.360
_exptl_absorpt_correction_T_max 1
_exptl_absorpt_correction_T_min 0
_exptl_absorpt_correction_type empirical
_exptl_absorpt_process_details SADABS
_exptl_crystal_colour Yellow
_exptl_crystal_density_diffrn 1.624
_exptl_crystal_density_meas 1.624
_exptl_crystal_density_method 'not measured'
_exptl_crystal_description Angular
_exptl_crystal_F_000 5792
_exptl_crystal_size_max 0.0402
_exptl_crystal_size_mid 0.033
_exptl_crystal_size_min 0.025
_refine_diff_density_max 3.803
_refine_diff_density_min -2.704
_refine_diff_density_rms 0.410
_refine_ls_extinction_method none
_refine_ls_goodness_of_fit_ref 1.036
_refine_ls_hydrogen_treatment constr
_refine_ls_matrix_type full
_refine_ls_number_parameters 613
_refine_ls_number_reflns 15032
_refine_ls_number_restraints 0
_refine_ls_restrained_S_all 1.036
_refine_ls_R_factor_all 0.1171
_refine_ls_R_factor_gt 0.0955
_refine_ls_shift/su_max 0.002
_refine_ls_shift/su_mean 0.000
_refine_ls_structure_factor_coef Fsqd
_refine_ls_weighting_details 'w=1/[\s^2^(Fo^2^)+(0.1882P)^2^+131.9889P] where P=(Fo^2^+2Fc^2^)/3'
_refine_ls_weighting_scheme calc
_refine_ls_wR_factor_gt 0.2772
_refine_ls_wR_factor_ref 0.2909
_reflns_Friedel_coverage 0.000
_reflns_number_gt 11288
_reflns_number_total 15032
_reflns_threshold_expression 'I > 2\s(I)'
_cod_data_source_file c8dt04904a2.cif
_cod_data_source_block ljf01_sq
_cod_depositor_comments
;
The following automatic conversions were performed:

'_exptl_absorpt_correction_type' value 'Empirical' changed to
'empirical' according to
/home/data/users/saulius/crontab/automatic-downloads/rss-feeds/RSC/lib/dictionaries/cif_core.dic
dictionary named 'cif_core.dic' version 2.4.2 from 2011-04-26.

Automatic conversion script
Id: cif_fix_values 4973 2017-02-22 13:04:09Z antanas 

 Adding full bibliography for 7049209--7049213.cif.
;
_cod_database_code 7049213
_shelx_shelxl_version_number 2014/7
_shelx_space_group_comment
;
The symmetry employed for this shelxl refinement is uniquely defined
by the following loop, which should always be used as a source of
symmetry information in preference to the above space-group names.
They are only intended as comments.
;

loop_
_space_group_symop_operation_xyz
'x, y, z'
'-x+1/2, -y, z+1/2'
'x+1/2, -y+1/2, -z'
'-x, y+1/2, -z+1/2'
'-x, -y, -z'
'x-1/2, y, -z-1/2'
'-x-1/2, y-1/2, z'
'x, -y-1/2, z-1/2'

loop_
_atom_site_label
_atom_site_type_symbol
_atom_site_fract_x
_atom_site_fract_y
_atom_site_fract_z
_atom_site_U_iso_or_equiv
_atom_site_adp_type
_atom_site_occupancy
_atom_site_site_symmetry_order
_atom_site_calc_flag
_atom_site_refinement_flags_posn
_atom_site_refinement_flags_adp
I1 I 0.56472(3) 0.87476(5) 0.00939(2) 0.03175(19) Uani 1 1 d . .
I2 I 0.38483(3) 0.84901(7) 0.02093(2) 0.0391(2) Uani 1 1 d . .
I3 I 1.14518(3) 0.88423(5) 0.04673(2) 0.03166(19) Uani 1 1 d . .
I4 I 1.11087(3) 0.92822(6) 0.16677(2) 0.0349(2) Uani 1 1 d . .
Cu1 Cu 0.48006(6) 0.84200(11) 0.04778(4) 0.0358(3) Uani 1 1 d . .
Cu2 Cu 0.46571(6) 0.93371(12) -0.01393(3) 0.0348(3) Uani 1 1 d . .
Cu3 Cu 1.09442(5) 0.81519(10) 0.10786(3) 0.0316(3) Uani 1 1 d . .
Cu4 Cu 1.11845(5) 1.00228(10) 0.10032(3) 0.0308(3) Uani 1 1 d . .
N1 N 0.4696(3) 0.9274(7) -0.0699(2) 0.0262(17) Uani 1 1 d . .
N2 N -0.0438(4) 0.9464(6) -0.0820(2) 0.0278(17) Uani 1 1 d . .
N3 N 0.1351(3) 0.8092(7) -0.3808(2) 0.0252(17) Uani 1 1 d . .
N7 N 0.8291(4) 0.6165(6) 0.3954(2) 0.0277(17) Uani 1 1 d . .
N8 N 0.4895(4) 0.8137(6) 0.1016(2) 0.0276(17) Uani 1 1 d . .
N9 N 1.0113(3) 0.8154(6) 0.0994(2) 0.0268(17) Uani 1 1 d . .
C1 C 0.5172(4) 0.9434(8) -0.0877(3) 0.030(2) Uani 1 1 d . .
H1 H 0.5489 0.9492 -0.0739 0.035 Uiso 1 1 calc R U
C2 C 0.5205(4) 0.9513(8) -0.1249(3) 0.027(2) Uani 1 1 d . .
H2 H 0.5542 0.9604 -0.1361 0.032 Uiso 1 1 calc R U
C3 C 0.4738(4) 0.9459(7) -0.1462(2) 0.0249(19) Uani 1 1 d . .
H3 H 0.4755 0.9512 -0.1716 0.030 Uiso 1 1 calc R U
C4 C 0.4243(4) 0.9322(7) -0.1283(2) 0.0210(17) Uani 1 1 d . .
C5 C 0.4246(4) 0.9206(8) -0.0898(3) 0.027(2) Uani 1 1 d . .
H5 H 0.3918 0.9077 -0.0779 0.032 Uiso 1 1 calc R U
C6 C 0.3716(4) 0.9291(8) -0.1458(3) 0.029(2) Uani 1 1 d . .
C7 C 0.3289(4) 0.9264(8) -0.1614(3) 0.030(2) Uani 1 1 d . .
C8 C 0.2757(4) 0.9260(7) -0.1765(3) 0.0238(18) Uani 1 1 d . .
C9 C 0.2303(4) 0.9217(8) -0.1517(2) 0.028(2) Uani 1 1 d . .
H9 H 0.2366 0.9204 -0.1266 0.033 Uiso 1 1 calc R U
C10 C 0.1785(4) 0.9194(7) -0.1643(3) 0.0256(19) Uani 1 1 d . .
C11 C 0.1688(4) 0.9224(8) -0.2028(3) 0.028(2) Uani 1 1 d . .
H11 H 0.1331 0.9217 -0.2114 0.033 Uiso 1 1 calc R U
C12 C 0.2120(4) 0.9263(7) -0.2278(3) 0.0239(19) Uani 1 1 d . .
C13 C 0.2656(4) 0.9290(6) -0.2136(2) 0.0208(17) Uani 1 1 d . .
H13 H 0.2948 0.9329 -0.2298 0.025 Uiso 1 1 calc R U
C14 C 0.2005(4) 0.9272(8) -0.2662(3) 0.027(2) Uani 1 1 d . .
C15 C 0.1912(4) 0.9256(7) -0.2984(3) 0.028(2) Uani 1 1 d . .
C16 C 0.1772(4) 0.9115(8) -0.3368(3) 0.028(2) Uani 1 1 d . .
C17 C 0.1939(5) 0.9765(9) -0.3637(3) 0.039(3) Uani 1 1 d . .
H17 H 0.2141 1.0309 -0.3580 0.047 Uiso 1 1 calc R U
C18 C 0.1781(5) 0.9545(8) -0.4001(3) 0.032(2) Uani 1 1 d . .
H18 H 0.1861 0.9967 -0.4191 0.039 Uiso 1 1 calc R U
C19 C 0.1509(5) 0.8706(8) -0.4072(3) 0.030(2) Uani 1 1 d . .
H19 H 0.1429 0.8554 -0.4315 0.036 Uiso 1 1 calc R U
C20 C 0.1490(4) 0.8307(8) -0.3461(3) 0.028(2) Uani 1 1 d . .
H20 H 0.1389 0.7885 -0.3276 0.034 Uiso 1 1 calc R U
C21 C 0.1332(4) 0.9183(8) -0.1398(3) 0.032(2) Uani 1 1 d . .
C22 C 0.0958(4) 0.9173(8) -0.1179(3) 0.033(2) Uani 1 1 d . .
C23 C 0.0526(4) 0.9201(8) -0.0921(3) 0.030(2) Uani 1 1 d . .
C24 C 0.0008(4) 0.9431(7) -0.1046(3) 0.028(2) Uani 1 1 d . .
H24 H -0.0038 0.9569 -0.1293 0.034 Uiso 1 1 calc R U
C25 C 0.0598(5) 0.8979(9) -0.0554(3) 0.038(3) Uani 1 1 d . .
H25 H 0.0938 0.8806 -0.0464 0.046 Uiso 1 1 calc R U
C26 C 0.0145(5) 0.9023(11) -0.0325(3) 0.045(3) Uani 1 1 d . .
H26 H 0.0178 0.8896 -0.0076 0.054 Uiso 1 1 calc R U
C27 C -0.0348(5) 0.9258(9) -0.0474(3) 0.036(2) Uani 1 1 d . .
H27 H -0.0646 0.9274 -0.0317 0.043 Uiso 1 1 calc R U
C28 C 0.4464(4) 0.7884(10) 0.1218(3) 0.037(3) Uani 1 1 d . .
H28 H 0.4124 0.7857 0.1106 0.045 Uiso 1 1 calc R U
C29 C 0.4498(5) 0.7664(13) 0.1583(3) 0.051(4) Uani 1 1 d . .
H29 H 0.4193 0.7467 0.1714 0.062 Uiso 1 1 calc R U
C30 C 0.5026(5) 0.7748(12) 0.1757(3) 0.052(4) Uani 1 1 d . .
H30 H 0.5067 0.7616 0.2005 0.062 Uiso 1 1 calc R U
C31 C 0.5458(4) 0.8021(8) 0.1554(3) 0.028(2) Uani 1 1 d . .
C32 C 0.5388(4) 0.8194(8) 0.1182(3) 0.032(2) Uani 1 1 d . .
H32 H 0.5691 0.8355 0.1042 0.038 Uiso 1 1 calc R U
C33 C 0.5992(4) 0.8113(9) 0.1721(3) 0.033(2) Uani 1 1 d . .
C34 C 0.6425(4) 0.8200(8) 0.1857(3) 0.032(2) Uani 1 1 d . .
C35 C 0.6977(4) 0.8253(8) 0.2011(3) 0.027(2) Uani 1 1 d . .
C36 C 0.7426(4) 0.8321(7) 0.1785(3) 0.0243(19) Uani 1 1 d . .
H36 H 0.7378 0.8365 0.1533 0.029 Uiso 1 1 calc R U
C37 C 0.7944(4) 0.8324(8) 0.1929(3) 0.033(2) Uani 1 1 d . .
C38 C 0.8022(4) 0.8257(7) 0.2297(3) 0.0262(19) Uani 1 1 d . .
H38 H 0.8373 0.8272 0.2392 0.031 Uiso 1 1 calc R U
C39 C 0.7574(4) 0.8167(6) 0.2536(3) 0.0259(19) Uani 1 1 d . .
C40 C 0.7043(4) 0.8185(7) 0.2391(3) 0.027(2) Uani 1 1 d . .
H63 H 0.6741 0.8154 0.2545 0.033 Uiso 1 1 calc R U
C41 C 0.7659(4) 0.7978(8) 0.2924(3) 0.032(2) Uani 1 1 d . .
C42 C 0.7747(4) 0.7742(8) 0.3234(3) 0.029(2) Uani 1 1 d . .
C43 C 0.7847(4) 0.7379(7) 0.3597(3) 0.0259(19) Uani 1 1 d . .
C44 C 0.8171(4) 0.6580(8) 0.3643(3) 0.030(2) Uani 1 1 d . .
H46 H 0.8319 0.6311 0.3432 0.036 Uiso 1 1 calc R U
C45 C 0.8065(4) 0.6542(8) 0.4264(3) 0.031(2) Uani 1 1 d . .
H45 H 0.8135 0.6255 0.4490 0.037 Uiso 1 1 calc R U
C46 C 0.7731(4) 0.7350(9) 0.4248(3) 0.034(2) Uani 1 1 d . .
H44 H 0.7586 0.7609 0.4462 0.040 Uiso 1 1 calc R U
C47 C 0.7617(4) 0.7766(8) 0.3910(3) 0.030(2) Uani 1 1 d . .
H43 H 0.7389 0.8297 0.3895 0.036 Uiso 1 1 calc R U
C48 C 0.8415(4) 0.8359(8) 0.1679(3) 0.029(2) Uani 1 1 d . .
C49 C 0.8777(5) 0.8366(8) 0.1474(3) 0.031(2) Uani 1 1 d . .
C50 C 0.9181(4) 0.8320(7) 0.1185(3) 0.027(2) Uani 1 1 d . .
C51 C 0.9739(4) 0.8240(8) 0.1253(3) 0.029(2) Uani 1 1 d . .
H53 H 0.9854 0.8249 0.1496 0.035 Uiso 1 1 calc R U
C52 C 0.9943(4) 0.8177(7) 0.0641(2) 0.0246(19) Uani 1 1 d . .
H52 H 1.0203 0.8147 0.0456 0.030 Uiso 1 1 calc R U
C53 C 0.9386(5) 0.8244(10) 0.0541(3) 0.042(3) Uani 1 1 d . .
H51 H 0.9279 0.8229 0.0296 0.051 Uiso 1 1 calc R U
C54 C 0.9003(5) 0.8335(9) 0.0824(3) 0.037(2) Uani 1 1 d . .
H50 H 0.8635 0.8405 0.0770 0.045 Uiso 1 1 calc R U

loop_
_atom_site_aniso_label
_atom_site_aniso_U_11
_atom_site_aniso_U_22
_atom_site_aniso_U_33
_atom_site_aniso_U_23
_atom_site_aniso_U_13
_atom_site_aniso_U_12
I1 0.0272(3) 0.0424(4) 0.0256(3) 0.0035(3) -0.0025(2) 0.0041(3)
I2 0.0275(4) 0.0565(5) 0.0332(4) 0.0033(3) 0.0029(3) -0.0077(3)
I3 0.0331(4) 0.0418(4) 0.0200(3) 0.0027(3) 0.0044(2) 0.0096(3)
I4 0.0465(4) 0.0399(4) 0.0182(3) 0.0010(3) -0.0006(3) -0.0007(3)
Cu1 0.0386(7) 0.0460(8) 0.0228(6) 0.0032(5) -0.0021(5) -0.0006(6)
Cu2 0.0288(7) 0.0567(9) 0.0189(6) 0.0041(5) -0.0009(5) -0.0022(6)
Cu3 0.0280(6) 0.0434(8) 0.0233(6) 0.0059(5) -0.0012(5) 0.0074(5)
Cu4 0.0264(6) 0.0421(8) 0.0239(6) 0.0000(5) -0.0011(5) -0.0030(5)
N1 0.025(4) 0.042(5) 0.012(3) 0.011(3) -0.004(3) 0.003(3)
N2 0.030(4) 0.028(4) 0.026(4) 0.001(3) 0.002(3) 0.004(3)
N3 0.020(4) 0.040(5) 0.015(4) -0.006(3) -0.003(3) -0.001(3)
N7 0.028(4) 0.031(4) 0.024(4) -0.003(3) 0.002(3) 0.008(3)
N8 0.032(4) 0.031(4) 0.020(4) 0.003(3) -0.005(3) -0.006(3)
N9 0.021(4) 0.038(5) 0.021(4) 0.007(3) 0.000(3) 0.002(3)
C1 0.024(5) 0.036(5) 0.029(5) 0.001(4) 0.001(4) 0.010(4)
C2 0.024(5) 0.035(5) 0.021(4) 0.005(4) 0.004(4) 0.004(4)
C3 0.034(5) 0.034(5) 0.006(4) -0.001(3) -0.001(3) 0.003(4)
C4 0.023(4) 0.024(4) 0.016(4) 0.005(3) -0.005(3) 0.004(3)
C5 0.028(5) 0.038(5) 0.013(4) -0.001(4) -0.004(4) -0.004(4)
C6 0.028(5) 0.035(5) 0.023(5) 0.001(4) -0.006(4) -0.007(4)
C7 0.031(5) 0.035(6) 0.024(5) 0.000(4) 0.001(4) -0.002(4)
C8 0.025(5) 0.023(4) 0.023(4) -0.003(4) -0.001(4) -0.001(4)
C9 0.037(5) 0.036(5) 0.011(4) -0.003(4) -0.005(4) 0.001(4)
C10 0.031(5) 0.018(4) 0.028(5) 0.001(4) 0.003(4) -0.007(4)
C11 0.030(5) 0.034(5) 0.019(4) 0.005(4) -0.006(4) -0.008(4)
C12 0.030(5) 0.019(4) 0.023(4) -0.009(3) -0.009(4) 0.003(4)
C13 0.025(4) 0.021(4) 0.017(4) -0.001(3) -0.009(3) -0.001(3)
C14 0.023(5) 0.038(6) 0.019(4) -0.006(4) -0.005(4) -0.001(4)
C15 0.027(5) 0.028(5) 0.029(5) -0.003(4) -0.005(4) 0.001(4)
C16 0.027(5) 0.034(5) 0.022(5) -0.007(4) -0.005(4) 0.004(4)
C17 0.048(7) 0.037(6) 0.031(6) -0.007(5) -0.007(5) -0.009(5)
C18 0.048(6) 0.038(6) 0.011(4) 0.016(4) -0.005(4) 0.000(5)
C19 0.038(6) 0.040(6) 0.012(4) -0.002(4) -0.001(4) -0.002(4)
C20 0.024(5) 0.035(5) 0.025(5) 0.004(4) 0.009(4) 0.012(4)
C21 0.024(5) 0.044(6) 0.028(5) -0.004(4) 0.003(4) 0.008(4)
C22 0.019(5) 0.041(6) 0.037(6) -0.002(5) -0.003(4) -0.010(4)
C23 0.031(5) 0.030(5) 0.030(5) 0.003(4) -0.002(4) -0.001(4)
C24 0.028(5) 0.026(5) 0.029(5) 0.002(4) -0.010(4) 0.002(4)
C25 0.025(5) 0.049(7) 0.041(6) 0.005(5) -0.001(5) 0.011(5)
C26 0.040(6) 0.080(9) 0.015(5) 0.015(5) -0.003(4) 0.000(6)
C27 0.029(5) 0.049(7) 0.029(5) 0.012(5) 0.012(4) 0.009(5)
C28 0.018(5) 0.065(8) 0.029(5) 0.001(5) -0.001(4) -0.007(5)
C29 0.022(5) 0.107(12) 0.026(5) 0.020(7) 0.002(4) -0.006(6)
C30 0.048(7) 0.094(11) 0.012(5) 0.021(6) -0.006(4) -0.021(7)
C31 0.025(5) 0.037(5) 0.022(5) 0.001(4) -0.013(4) -0.009(4)
C32 0.028(5) 0.041(6) 0.027(5) 0.004(4) 0.011(4) 0.003(4)
C33 0.029(5) 0.052(7) 0.020(5) 0.003(4) -0.004(4) 0.001(5)
C34 0.031(6) 0.032(5) 0.032(5) 0.001(4) -0.001(4) -0.004(4)
C35 0.021(4) 0.035(5) 0.026(5) 0.001(4) -0.002(4) -0.008(4)
C36 0.029(5) 0.024(5) 0.020(4) 0.002(4) -0.001(4) -0.001(4)
C37 0.027(5) 0.029(5) 0.044(6) -0.007(4) 0.003(4) 0.005(4)
C38 0.021(4) 0.034(5) 0.024(4) 0.003(4) -0.002(4) 0.001(4)
C39 0.032(5) 0.014(4) 0.032(5) 0.005(4) -0.003(4) 0.001(4)
C40 0.024(5) 0.030(5) 0.029(5) -0.002(4) 0.005(4) -0.007(4)
C41 0.026(5) 0.039(6) 0.032(5) 0.005(4) -0.002(4) -0.001(4)
C42 0.025(5) 0.036(5) 0.025(5) -0.008(4) -0.004(4) -0.009(4)
C43 0.020(4) 0.030(5) 0.028(5) 0.005(4) -0.001(4) -0.009(4)
C44 0.019(4) 0.030(5) 0.041(6) 0.000(4) 0.000(4) -0.006(4)
C45 0.026(5) 0.047(6) 0.020(5) 0.006(4) -0.002(4) 0.005(4)
C46 0.022(5) 0.052(7) 0.028(5) -0.011(5) 0.004(4) 0.003(4)
C47 0.019(4) 0.034(5) 0.037(5) 0.005(4) -0.005(4) -0.006(4)
C48 0.031(5) 0.030(5) 0.028(5) -0.001(4) 0.001(4) 0.003(4)
C49 0.040(6) 0.029(5) 0.022(5) -0.005(4) -0.010(4) -0.001(4)
C50 0.030(5) 0.020(5) 0.032(5) 0.001(4) 0.000(4) -0.001(4)
C51 0.037(5) 0.037(6) 0.013(4) -0.002(4) 0.002(4) 0.004(4)
C52 0.031(5) 0.037(5) 0.006(3) 0.003(3) -0.001(3) 0.000(4)
C53 0.042(7) 0.058(8) 0.026(5) 0.014(5) -0.002(5) -0.006(6)
C54 0.030(5) 0.046(7) 0.035(6) -0.002(5) -0.008(5) -0.004(5)

loop_
_atom_type_symbol
_atom_type_description
_atom_type_scat_dispersion_real
_atom_type_scat_dispersion_imag
_atom_type_scat_source
C C 0.0033 0.0016 'International Tables Vol C Tables 4.2.6.8 and 6.1.1.4'
H H 0.0000 0.0000 'International Tables Vol C Tables 4.2.6.8 and 6.1.1.4'
Cu Cu 0.3201 1.2651 'International Tables Vol C Tables 4.2.6.8 and 6.1.1.4'
I I -0.4742 1.8119 'International Tables Vol C Tables 4.2.6.8 and 6.1.1.4'
N N 0.0061 0.0033 'International Tables Vol C Tables 4.2.6.8 and 6.1.1.4'

loop_
_geom_angle_atom_site_label_1
_geom_angle_atom_site_label_2
_geom_angle_atom_site_label_3
_geom_angle
_geom_angle_site_symmetry_1
_geom_angle_site_symmetry_3
Cu1 I1 Cu2 59.59(5) . .
Cu1 I1 Cu2 85.44(5) . 5_675
Cu2 I1 Cu2 58.97(6) . 5_675
Cu1 I2 Cu2 60.62(5) . .
Cu4 I3 Cu3 60.13(5) . .
Cu4 I4 Cu3 60.54(5) . .
N8 Cu1 I2 119.3(3) . .
N8 Cu1 I1 118.5(3) . .
I2 Cu1 I1 122.21(6) . .
N8 Cu1 Cu2 161.9(3) . .
I2 Cu1 Cu2 61.60(5) . .
I1 Cu1 Cu2 63.18(5) . .
N1 Cu2 Cu1 146.3(3) . .
N1 Cu2 I2 119.8(3) . .
Cu1 Cu2 I2 57.78(5) . .
N1 Cu2 Cu2 112.1(3) . 5_675
Cu1 Cu2 Cu2 85.84(7) . 5_675
I2 Cu2 Cu2 126.53(8) . 5_675
N1 Cu2 I1 105.0(2) . .
Cu1 Cu2 I1 57.23(5) . .
I2 Cu2 I1 112.89(6) . .
Cu2 Cu2 I1 61.93(6) 5_675 .
N1 Cu2 I1 96.5(3) . 5_675
Cu1 Cu2 I1 117.12(6) . 5_675
I2 Cu2 I1 101.53(5) . 5_675
Cu2 Cu2 I1 59.10(6) 5_675 5_675
I1 Cu2 I1 121.03(6) . 5_675
N3 Cu3 N9 121.0(4) 8_676 .
N3 Cu3 Cu4 137.5(2) 8_676 .
N9 Cu3 Cu4 101.5(3) . .
N3 Cu3 I4 105.2(2) 8_676 .
N9 Cu3 I4 105.5(3) . .
Cu4 Cu3 I4 58.73(5) . .
N3 Cu3 I3 104.0(2) 8_676 .
N9 Cu3 I3 109.2(2) . .
Cu4 Cu3 I3 58.26(4) . .
I4 Cu3 I3 112.09(6) . .
N7 Cu4 N2 108.1(4) 4_755 5_675
N7 Cu4 I3 112.6(3) 4_755 .
N2 Cu4 I3 101.4(2) 5_675 .
N7 Cu4 I4 106.1(2) 4_755 .
N2 Cu4 I4 111.5(2) 5_675 .
I3 Cu4 I4 116.93(6) . .
N7 Cu4 Cu3 151.9(3) 4_755 .
N2 Cu4 Cu3 100.0(3) 5_675 .
I3 Cu4 Cu3 61.61(5) . .
I4 Cu4 Cu3 60.73(4) . .
C5 N1 C1 117.9(8) . .
C5 N1 Cu2 120.7(7) . .
C1 N1 Cu2 120.8(7) . .
C27 N2 C24 115.7(9) . .
C27 N2 Cu4 122.2(7) . 5_675
C24 N2 Cu4 121.7(7) . 5_675
C20 N3 C19 117.4(9) . .
C20 N3 Cu3 120.2(7) . 8_475
C19 N3 Cu3 122.4(6) . 8_475
C44 N7 C45 117.3(9) . .
C44 N7 Cu4 123.4(7) . 4_745
C45 N7 Cu4 119.2(7) . 4_745
C28 N8 C32 118.3(9) . .
C28 N8 Cu1 119.9(7) . .
C32 N8 Cu1 121.8(7) . .
C51 N9 C52 117.5(9) . .
C51 N9 Cu3 125.4(7) . .
C52 N9 Cu3 116.7(7) . .
N1 C1 C2 122.8(10) . .
N1 C1 H1 118.6 . .
C2 C1 H1 118.6 . .
C1 C2 C3 120.1(9) . .
C1 C2 H2 119.9 . .
C3 C2 H2 119.9 . .
C2 C3 C4 117.9(8) . .
C2 C3 H3 121.0 . .
C4 C3 H3 121.0 . .
C3 C4 C5 118.4(8) . .
C3 C4 C6 125.4(8) . .
C5 C4 C6 116.2(9) . .
N1 C5 C4 122.7(9) . .
N1 C5 H5 118.6 . .
C4 C5 H5 118.6 . .
C7 C6 C4 177.9(11) . .
C6 C7 C8 174.2(11) . .
C13 C8 C7 123.2(9) . .
C13 C8 C9 118.7(9) . .
C7 C8 C9 118.1(9) . .
C10 C9 C8 121.1(9) . .
C10 C9 H9 119.4 . .
C8 C9 H9 119.4 . .
C9 C10 C11 119.5(9) . .
C9 C10 C21 121.3(9) . .
C11 C10 C21 119.1(10) . .
C12 C11 C10 121.0(9) . .
C12 C11 H11 119.5 . .
C10 C11 H11 119.5 . .
C11 C12 C13 118.0(8) . .
C11 C12 C14 119.2(9) . .
C13 C12 C14 122.8(9) . .
C8 C13 C12 121.7(9) . .
C8 C13 H13 119.2 . .
C12 C13 H13 119.2 . .
C15 C14 C12 178.4(12) . .
C14 C15 C16 172.7(12) . .
C20 C16 C17 120.6(9) . .
C20 C16 C15 118.1(10) . .
C17 C16 C15 121.2(10) . .
C16 C17 C18 115.9(10) . .
C16 C17 H17 122.1 . .
C18 C17 H17 122.1 . .
C19 C18 C17 119.7(9) . .
C19 C18 H18 120.2 . .
C17 C18 H18 120.2 . .
N3 C19 C18 123.2(9) . .
N3 C19 H19 118.4 . .
C18 C19 H19 118.4 . .
N3 C20 C16 123.2(10) . .
N3 C20 H20 118.4 . .
C16 C20 H20 118.4 . .
C22 C21 C10 177.8(12) . .
C21 C22 C23 177.7(13) . .
C25 C23 C24 118.9(10) . .
C25 C23 C22 122.7(10) . .
C24 C23 C22 118.4(10) . .
N2 C24 C23 123.1(10) . .
N2 C24 H24 118.5 . .
C23 C24 H24 118.5 . .
C23 C25 C26 118.0(10) . .
C23 C25 H25 121.0 . .
C26 C25 H25 121.0 . .
C27 C26 C25 118.6(10) . .
C27 C26 H26 120.7 . .
C25 C26 H26 120.7 . .
N2 C27 C26 125.7(10) . .
N2 C27 H27 117.1 . .
C26 C27 H27 117.1 . .
N8 C28 C29 123.2(10) . .
N8 C28 H28 118.4 . .
C29 C28 H28 118.4 . .
C28 C29 C30 117.6(10) . .
C28 C29 H29 121.2 . .
C30 C29 H29 121.2 . .
C31 C30 C29 119.1(9) . .
C31 C30 H30 120.5 . .
C29 C30 H30 120.5 . .
C30 C31 C32 119.3(9) . .
C30 C31 C33 120.3(9) . .
C32 C31 C33 120.4(10) . .
N8 C32 C31 122.5(9) . .
N8 C32 H32 118.7 . .
C31 C32 H32 118.7 . .
C34 C33 C31 179.2(14) . .
C33 C34 C35 176.1(13) . .
C36 C35 C40 120.3(9) . .
C36 C35 C34 120.8(9) . .
C40 C35 C34 118.8(9) . .
C37 C36 C35 120.8(9) . .
C37 C36 H36 119.6 . .
C35 C36 H36 119.6 . .
C38 C37 C36 120.4(10) . .
C38 C37 C48 120.2(10) . .
C36 C37 C48 119.4(10) . .
C37 C38 C39 120.5(9) . .
C37 C38 H38 119.7 . .
C39 C38 H38 119.7 . .
C40 C39 C38 119.3(9) . .
C40 C39 C41 120.1(9) . .
C38 C39 C41 120.5(9) . .
C35 C40 C39 118.7(9) . .
C35 C40 H63 120.7 . .
C39 C40 H63 120.7 . .
C42 C41 C39 174.0(12) . .
C41 C42 C43 175.3(12) . .
C44 C43 C47 116.8(10) . .
C44 C43 C42 119.7(10) . .
C47 C43 C42 123.5(10) . .
N7 C44 C43 126.4(10) . .
N7 C44 H46 116.8 . .
C43 C44 H46 116.8 . .
N7 C45 C46 120.9(9) . .
N7 C45 H45 119.6 . .
C46 C45 H45 119.6 . .
C47 C46 C45 119.6(10) . .
C47 C46 H44 120.2 . .
C45 C46 H44 120.2 . .
C43 C47 C46 119.1(10) . .
C43 C47 H43 120.5 . .
C46 C47 H43 120.5 . .
C49 C48 C37 177.6(12) . .
C48 C49 C50 172.8(11) . .
C54 C50 C51 118.7(10) . .
C54 C50 C49 118.2(10) . .
C51 C50 C49 123.1(9) . .
N9 C51 C50 124.0(9) . .
N9 C51 H53 118.0 . .
C50 C51 H53 118.0 . .
N9 C52 C53 123.0(9) . .
N9 C52 H52 118.5 . .
C53 C52 H52 118.5 . .
C54 C53 C52 117.5(10) . .
C54 C53 H51 121.2 . .
C52 C53 H51 121.2 . .
C50 C54 C53 119.1(11) . .
C50 C54 H50 120.4 . .
C53 C54 H50 120.4 . .

loop_
_geom_bond_atom_site_label_1
_geom_bond_atom_site_label_2
_geom_bond_distance
_geom_bond_site_symmetry_2
I1 Cu1 2.5460(17) .
I1 Cu2 2.7021(17) .
I1 Cu2 2.7786(19) 5_675
I2 Cu1 2.5354(17) .
I2 Cu2 2.6361(16) .
I3 Cu4 2.6374(16) .
I3 Cu3 2.7284(16) .
I4 Cu4 2.6399(16) .
I4 Cu3 2.6942(16) .
Cu1 N8 2.013(8) .
Cu1 Cu2 2.611(2) .
Cu2 N1 2.043(8) .
Cu2 Cu2 2.698(3) 5_675
Cu2 I1 2.7786(19) 5_675
Cu3 N3 2.044(9) 8_676
Cu3 N9 2.063(8) .
Cu3 Cu4 2.689(2) .
Cu4 N7 2.055(9) 4_755
Cu4 N2 2.076(9) 5_675
N1 C5 1.326(12) .
N1 C1 1.354(13) .
N2 C27 1.313(14) .
N2 C24 1.370(14) .
N2 Cu4 2.076(9) 5_675
N3 C20 1.342(13) .
N3 C19 1.345(13) .
N3 Cu3 2.045(9) 8_475
N7 C44 1.306(14) .
N7 C45 1.366(13) .
N7 Cu4 2.055(8) 4_745
N8 C28 1.338(14) .
N8 C32 1.357(14) .
N9 C51 1.325(13) .
N9 C52 1.352(11) .
C1 C2 1.364(14) .
C1 H1 0.9300 .
C2 C3 1.386(14) .
C2 H2 0.9300 .
C3 C4 1.393(13) .
C3 H3 0.9300 .
C4 C5 1.411(12) .
C4 C6 1.442(13) .
C5 H5 0.9300 .
C6 C7 1.192(15) .
C7 C8 1.416(14) .
C8 C13 1.379(13) .
C8 C9 1.435(14) .
C9 C10 1.352(15) .
C9 H9 0.9300 .
C10 C11 1.422(13) .
C10 C21 1.427(14) .
C11 C12 1.400(14) .
C11 H11 0.9300 .
C12 C13 1.413(13) .
C12 C14 1.430(13) .
C13 H13 0.9300 .
C14 C15 1.195(14) .
C15 C16 1.455(14) .
C16 C20 1.365(16) .
C16 C17 1.397(16) .
C17 C18 1.417(14) .
C17 H17 0.9300 .
C18 C19 1.372(16) .
C18 H18 0.9300 .
C19 H19 0.9300 .
C20 H20 0.9300 .
C21 C22 1.218(15) .
C22 C23 1.415(15) .
C23 C25 1.385(16) .
C23 C24 1.387(14) .
C24 H24 0.9300 .
C25 C26 1.390(17) .
C25 H25 0.9300 .
C26 C27 1.367(16) .
C26 H26 0.9300 .
C27 H27 0.9300 .
C28 C29 1.366(16) .
C28 H28 0.9300 .
C29 C30 1.449(17) .
C29 H29 0.9300 .
C30 C31 1.346(16) .
C30 H30 0.9300 .
C31 C32 1.386(14) .
C31 C33 1.451(14) .
C32 H32 0.9300 .
C33 C34 1.178(15) .
C34 C35 1.470(14) .
C35 C36 1.378(14) .
C35 C40 1.399(14) .
C36 C37 1.373(15) .
C36 H36 0.9300 .
C37 C38 1.361(15) .
C37 C48 1.471(15) .
C38 C39 1.408(14) .
C38 H38 0.9300 .
C39 C40 1.407(14) .
C39 C41 1.454(14) .
C40 H63 0.9300 .
C41 C42 1.196(15) .
C42 C43 1.436(14) .
C43 C44 1.378(15) .
C43 C47 1.385(15) .
C44 H46 0.9300 .
C45 C46 1.394(16) .
C45 H45 0.9300 .
C46 C47 1.389(15) .
C46 H44 0.9300 .
C47 H43 0.9300 .
C48 C49 1.161(16) .
C49 C50 1.449(15) .
C50 C54 1.387(15) .
C50 C51 1.394(15) .
C51 H53 0.9300 .
C52 C53 1.417(16) .
C52 H52 0.9300 .
C53 C54 1.400(17) .
C53 H51 0.9300 .
C54 H50 0.9300 .

loop_
_geom_torsion_atom_site_label_1
_geom_torsion_atom_site_label_2
_geom_torsion_atom_site_label_3
_geom_torsion_atom_site_label_4
_geom_torsion
_geom_torsion_site_symmetry_1
C5 N1 C1 C2 -0.9(16) .
Cu2 N1 C1 C2 -171.9(8) .
N1 C1 C2 C3 1.9(17) .
C1 C2 C3 C4 0.0(15) .
C2 C3 C4 C5 -2.6(14) .
C2 C3 C4 C6 177.2(10) .
C1 N1 C5 C4 -1.9(16) .
Cu2 N1 C5 C4 169.0(8) .
C3 C4 C5 N1 3.8(15) .
C6 C4 C5 N1 -176.1(10) .
C13 C8 C9 C10 0.8(15) .
C7 C8 C9 C10 -178.8(10) .
C8 C9 C10 C11 -0.7(15) .
C8 C9 C10 C21 -178.0(10) .
C9 C10 C11 C12 0.9(15) .
C21 C10 C11 C12 178.2(10) .
C10 C11 C12 C13 -1.1(14) .
C10 C11 C12 C14 178.7(9) .
C7 C8 C13 C12 178.5(9) .
C9 C8 C13 C12 -1.1(14) .
C11 C12 C13 C8 1.3(14) .
C14 C12 C13 C8 -178.6(9) .
C20 C16 C17 C18 2.1(17) .
C15 C16 C17 C18 179.5(10) .
C16 C17 C18 C19 -3.6(18) .
C20 N3 C19 C18 -2.6(16) .
Cu3 N3 C19 C18 179.8(9) 8_475
C17 C18 C19 N3 4.0(18) .
C19 N3 C20 C16 0.9(15) .
Cu3 N3 C20 C16 178.6(7) 8_475
C17 C16 C20 N3 -0.8(16) .
C15 C16 C20 N3 -178.3(9) .
C27 N2 C24 C23 -0.3(15) .
Cu4 N2 C24 C23 172.1(8) 5_675
C25 C23 C24 N2 1.0(16) .
C22 C23 C24 N2 179.0(10) .
C24 C23 C25 C26 -1.7(18) .
C22 C23 C25 C26 -179.6(12) .
C23 C25 C26 C27 2(2) .
C24 N2 C27 C26 0.3(19) .
Cu4 N2 C27 C26 -172.1(11) 5_675
C25 C26 C27 N2 -1(2) .
C32 N8 C28 C29 -1(2) .
Cu1 N8 C28 C29 178.7(12) .
N8 C28 C29 C30 2(2) .
C28 C29 C30 C31 -1(2) .
C29 C30 C31 C32 -1(2) .
C29 C30 C31 C33 179.9(14) .
C28 N8 C32 C31 -1.4(17) .
Cu1 N8 C32 C31 178.6(8) .
C30 C31 C32 N8 2.7(19) .
C33 C31 C32 N8 -178.6(11) .
C40 C35 C36 C37 0.0(16) .
C34 C35 C36 C37 -176.8(10) .
C35 C36 C37 C38 0.2(16) .
C35 C36 C37 C48 177.6(10) .
C36 C37 C38 C39 1.2(16) .
C48 C37 C38 C39 -176.3(9) .
C37 C38 C39 C40 -2.6(15) .
C37 C38 C39 C41 172.4(10) .
C36 C35 C40 C39 -1.4(15) .
C34 C35 C40 C39 175.5(9) .
C38 C39 C40 C35 2.7(15) .
C41 C39 C40 C35 -172.3(10) .
C45 N7 C44 C43 1.6(16) .
Cu4 N7 C44 C43 -176.2(8) 4_745
C47 C43 C44 N7 -1.5(15) .
C42 C43 C44 N7 -179.0(10) .
C44 N7 C45 C46 -1.5(16) .
Cu4 N7 C45 C46 176.4(8) 4_745
N7 C45 C46 C47 1.5(17) .
C44 C43 C47 C46 1.3(14) .
C42 C43 C47 C46 178.7(9) .
C45 C46 C47 C43 -1.4(15) .
C52 N9 C51 C50 2.3(16) .
Cu3 N9 C51 C50 174.4(8) .
C54 C50 C51 N9 -1.8(17) .
C49 C50 C51 N9 176.8(10) .
C51 N9 C52 C53 -3.0(16) .
Cu3 N9 C52 C53 -175.7(9) .
N9 C52 C53 C54 3.0(18) .
C51 C50 C54 C53 1.7(17) .
C49 C50 C54 C53 -176.9(11) .
C52 C53 C54 C50 -2.3(18) .
